data_7030236
loop_
_publ_author_name
'Song, Shu-Yan'
'Song, Xue-Zhi'
'Zhao, Shu-Na'
'Qin, Chao'
'Su, Sheng-Qun'
'Zhu, Min'
'Hao, Zhao-Min'
'Zhang, Hong-Jie'

_publ_section_title
;
 Syntheses, structures and physical properties of transition metal-organic
 frameworks assembled from trigonal heterofunctional ligands.
;
_journal_issue 34
_journal_name_full 'Dalton transactions (Cambridge, England : 2003)'
_journal_page_first 10412
_journal_page_last 10421
_journal_paper_doi 10.1039/c2dt30826f
_journal_volume 41
_journal_year 2012
_chemical_formula_sum 'C96 H58 Cu4 N8 O17'
_chemical_formula_weight 1849.66
_chemical_name_systematic ?
_space_group_IT_number 15
_symmetry_cell_setting monoclinic
_symmetry_space_group_name_Hall '-C 2yc'
_symmetry_space_group_name_H-M 'C 1 2/c 1'
_atom_sites_solution_hydrogens geom
_atom_sites_solution_primary direct
_atom_sites_solution_secondary difmap
_audit_creation_method SHELXL-97
_cell_angle_alpha 90.00
_cell_angle_beta 108.1840(10)
_cell_angle_gamma 90.00
_cell_formula_units_Z 4
_cell_length_a 26.2171(19)
_cell_length_b 13.4833(9)
_cell_length_c 22.4964(16)
_cell_measurement_temperature 173(2)
_cell_volume 7555.2(9)
_computing_cell_refinement 'Bruker SAINT'
_computing_data_collection 'Bruker APEX2'
_computing_data_reduction 'Bruker SAINT'
_computing_molecular_graphics 'Bruker SHELXTL'
_computing_publication_material 'Bruker SHELXTL'
_computing_structure_refinement 'SHELXL-97 (Sheldrick, 1997)'
_computing_structure_solution 'SHELXS-97 (Sheldrick, 1997)'
_diffrn_ambient_temperature 173(2)
_diffrn_measured_fraction_theta_full 0.998
_diffrn_measured_fraction_theta_max 0.998
_diffrn_measurement_device_type 'Bruker APEX-II CCD'
_diffrn_measurement_method '\f and \w scans'
_diffrn_radiation_monochromator graphite
_diffrn_radiation_source 'fine-focus sealed tube'
_diffrn_radiation_type MoK\a
_diffrn_radiation_wavelength 0.71073
_diffrn_reflns_av_R_equivalents 0.0568
_diffrn_reflns_av_sigmaI/netI 0.0743
_diffrn_reflns_limit_h_max 32
_diffrn_reflns_limit_h_min -24
_diffrn_reflns_limit_k_max 16
_diffrn_reflns_limit_k_min -16
_diffrn_reflns_limit_l_max 27
_diffrn_reflns_limit_l_min -24
_diffrn_reflns_number 20600
_diffrn_reflns_theta_full 26.04
_diffrn_reflns_theta_max 26.04
_diffrn_reflns_theta_min 1.64
_exptl_absorpt_coefficient_mu 1.195
_exptl_absorpt_correction_T_max 0.8137
_exptl_absorpt_correction_T_min 0.7624
_exptl_absorpt_correction_type multi-scan
_exptl_absorpt_process_details 'SADABS, Sheldrick, 1996'
_exptl_crystal_colour blue
_exptl_crystal_density_diffrn 1.626
_exptl_crystal_density_method 'not measured'
_exptl_crystal_description block
_exptl_crystal_F_000 3768
_exptl_crystal_size_max 0.24
_exptl_crystal_size_mid 0.21
_exptl_crystal_size_min 0.18
_refine_diff_density_max 2.272
_refine_diff_density_min -1.457
_refine_diff_density_rms 0.138
_refine_ls_extinction_method none
_refine_ls_goodness_of_fit_ref 1.061
_refine_ls_hydrogen_treatment constr
_refine_ls_matrix_type full
_refine_ls_number_parameters 534
_refine_ls_number_reflns 7453
_refine_ls_number_restraints 0
_refine_ls_restrained_S_all 1.061
_refine_ls_R_factor_all 0.1236
_refine_ls_R_factor_gt 0.0778
_refine_ls_shift/su_max 0.000
_refine_ls_shift/su_mean 0.000
_refine_ls_structure_factor_coef Fsqd
_refine_ls_weighting_details 'calc w=1/[\s^2^(Fo^2^)+(0.1174P)^2^+40.7170P] where P=(Fo^2^+2Fc^2^)/3'
_refine_ls_weighting_scheme calc
_refine_ls_wR_factor_gt 0.2038
_refine_ls_wR_factor_ref 0.2370
_reflns_number_gt 4595
_reflns_number_total 7453
_reflns_threshold_expression >2sigma(I)
_cod_data_source_file c2dt30826f.txt
_cod_data_source_block 4
_cod_depositor_comments
;
The following automatic conversions were performed:

'_symmetry_cell_setting' value 'Monoclinic' changed to 'monoclinic'
according to
/usr/data/users/saulius/automatic-downloads/retrospective/RSC/lib/dictionaries/cif_core.dic
dictionary named 'cif_core.dic' version 2.4.2 from 2011-04-26.

Automatic conversion script
Id: cif_fix_values 2281 2013-09-26 08:29:07Z andrius 

The following automatic conversions were performed:

'_exptl_absorpt_correction_type' value 'multi-scans' was replaced
with the value 'multi-scan' as specified in the replacement file
'src/cod-tools/trunk/data/replacement-values/replacement_values.lst'.

Automatic conversion script
Id: cif_fix_values 5376 2017-05-30 11:51:03Z andrius 
;
_cod_original_sg_symbol_H-M C2/c
_cod_database_code 7030236

loop_
_symmetry_equiv_pos_as_xyz
'x, y, z'
'-x, y, -z+1/2'
'x+1/2, y+1/2, z'
'-x+1/2, y+1/2, -z+1/2'
'-x, -y, -z'
'x, -y, z-1/2'
'-x+1/2, -y+1/2, -z'
'x+1/2, -y+1/2, z-1/2'

loop_
_atom_site_label
_atom_site_type_symbol
_atom_site_fract_x
_atom_site_fract_y
_atom_site_fract_z
_atom_site_U_iso_or_equiv
_atom_site_adp_type
_atom_site_occupancy
_atom_site_symmetry_multiplicity
_atom_site_calc_flag
_atom_site_refinement_flags
C9 C 0.3104(3) 0.0874(5) 0.4929(3) 0.0336(16) Uani 1 1 d .
H9 H 0.3258 0.1431 0.4791 0.040 Uiso 1 1 calc R
C10 C 0.3423(3) 0.0241(5) 0.5366(3) 0.0303(15) Uani 1 1 d .
C11 C 0.3178(3) -0.0571(5) 0.5557(3) 0.0325(15) Uani 1 1 d .
H11 H 0.3385 -0.1023 0.5860 0.039 Uiso 1 1 calc R
C12 C 0.2627(3) -0.0704(5) 0.5296(3) 0.0304(15) Uani 1 1 d .
C13 C 0.2348(3) -0.1542(5) 0.5489(3) 0.0311(15) Uani 1 1 d .
C14 C 0.1787(3) -0.1608(5) 0.5288(3) 0.0333(15) Uani 1 1 d .
H14 H 0.1578 -0.1123 0.5011 0.040 Uiso 1 1 calc R
C15 C 0.1534(3) -0.2380(5) 0.5493(3) 0.0306(15) Uani 1 1 d .
H15 H 0.1153 -0.2413 0.5359 0.037 Uiso 1 1 calc R
C16 C 0.1827(2) -0.3099(4) 0.5887(3) 0.0259(13) Uani 1 1 d .
C17 C 0.2387(3) -0.3061(5) 0.6062(3) 0.0362(16) Uani 1 1 d .
H17 H 0.2595 -0.3566 0.6320 0.043 Uiso 1 1 calc R
C18 C 0.2633(3) -0.2304(5) 0.5863(3) 0.0409(18) Uani 1 1 d .
H18 H 0.3015 -0.2294 0.5984 0.049 Uiso 1 1 calc R
C19 C 0.1568(3) -0.3865(5) 0.6184(3) 0.0270(14) Uani 1 1 d .
C20 C 0.4010(3) 0.0399(8) 0.5657(5) 0.0665(11) Uani 1 1 d .
C21 C 0.4395(3) -0.0096(7) 0.5506(4) 0.0665(11) Uani 1 1 d .
H21 H 0.4299 -0.0553 0.5168 0.080 Uiso 1 1 calc R
C22 C 0.4927(3) 0.0052(7) 0.5833(4) 0.0665(11) Uani 1 1 d .
H22 H 0.5188 -0.0308 0.5709 0.080 Uiso 1 1 calc R
C23 C 0.4732(3) 0.1161(7) 0.6411(4) 0.0665(11) Uani 1 1 d .
H23 H 0.4844 0.1633 0.6740 0.080 Uiso 1 1 calc R
C24 C 0.4186(3) 0.1097(7) 0.6099(4) 0.0665(11) Uani 1 1 d .
H24 H 0.3941 0.1539 0.6195 0.080 Uiso 1 1 calc R
C25 C 0.1046(3) 0.6089(5) 0.2657(3) 0.0283(14) Uani 1 1 d .
C26 C 0.0828(2) 0.6850(5) 0.3002(3) 0.0288(14) Uani 1 1 d .
C27 C 0.1047(2) 0.7797(5) 0.3118(3) 0.0299(14) Uani 1 1 d .
H27 H 0.1378 0.7935 0.3045 0.036 Uiso 1 1 calc R
C28 C 0.0790(3) 0.8537(5) 0.3338(3) 0.0348(16) Uani 1 1 d .
H28 H 0.0943 0.9183 0.3409 0.042 Uiso 1 1 calc R
C29 C 0.0309(3) 0.8344(5) 0.3456(3) 0.0322(15) Uani 1 1 d .
C30 C 0.0107(3) 0.7397(5) 0.3370(3) 0.0316(15) Uani 1 1 d .
H30 H -0.0215 0.7251 0.3464 0.038 Uiso 1 1 calc R
C31 C 0.0365(3) 0.6648(5) 0.3148(3) 0.0308(15) Uani 1 1 d .
H31 H 0.0221 0.5995 0.3097 0.037 Uiso 1 1 calc R
C32 C 0.0001(3) 0.9166(5) 0.3626(3) 0.0301(15) Uani 1 1 d .
C33 C -0.0548(3) 0.9250(4) 0.3353(3) 0.0309(15) Uani 1 1 d .
H33 H -0.0738 0.8760 0.3065 0.037 Uiso 1 1 calc R
C34 C -0.0822(3) 1.0047(5) 0.3496(3) 0.0304(15) Uani 1 1 d .
C35 C -0.0524(3) 1.0729(5) 0.3922(3) 0.0303(15) Uani 1 1 d .
H35 H -0.0695 1.1290 0.4032 0.036 Uiso 1 1 calc R
C36 C 0.0023(3) 1.0599(5) 0.4190(3) 0.0314(15) Uani 1 1 d .
C37 C 0.0350(3) 1.1282(5) 0.4679(3) 0.0304(15) Uani 1 1 d .
C38 C 0.0141(3) 1.2156(6) 0.4831(4) 0.0456(19) Uani 1 1 d .
H38 H -0.0217 1.2343 0.4608 0.055 Uiso 1 1 calc R
C39 C 0.0451(3) 1.2758(5) 0.5309(4) 0.0431(18) Uani 1 1 d .
H39 H 0.0304 1.3359 0.5404 0.052 Uiso 1 1 calc R
C40 C 0.0973(3) 1.2496(5) 0.5650(3) 0.0297(15) Uani 1 1 d .
C41 C 0.1184(3) 1.1650(5) 0.5486(3) 0.0391(17) Uani 1 1 d .
H41 H 0.1544 1.1471 0.5705 0.047 Uiso 1 1 calc R
C42 C 0.0880(3) 1.1049(5) 0.5007(3) 0.0382(17) Uani 1 1 d .
H42 H 0.1037 1.0467 0.4901 0.046 Uiso 1 1 calc R
C43 C 0.1301(3) 1.3134(5) 0.6181(3) 0.0313(15) Uani 1 1 d .
C44 C -0.1409(3) 1.0184(5) 0.3188(3) 0.0293(14) Uani 1 1 d .
C45 C -0.1648(3) 1.1109(5) 0.3074(3) 0.0347(16) Uani 1 1 d .
H45 H -0.1437 1.1687 0.3214 0.042 Uiso 1 1 calc R
C46 C -0.2182(3) 1.1197(5) 0.2763(3) 0.0343(16) Uani 1 1 d .
H46 H -0.2334 1.1843 0.2698 0.041 Uiso 1 1 calc R
C47 C -0.2279(3) 0.9515(5) 0.2667(3) 0.0335(15) Uani 1 1 d .
H47 H -0.2503 0.8949 0.2537 0.040 Uiso 1 1 calc R
C48 C -0.1744(3) 0.9367(4) 0.2969(3) 0.0320(15) Uani 1 1 d .
H48 H -0.1601 0.8714 0.3030 0.038 Uiso 1 1 calc R
N1 N 0.5091(3) 0.0651(6) 0.6299(4) 0.0665(11) Uani 1 1 d .
N2 N 0.2319(2) -0.0076(4) 0.4875(2) 0.0298(12) Uani 1 1 d .
N3 N -0.2505(2) 1.0419(4) 0.2544(3) 0.0300(12) Uani 1 1 d .
N4 N 0.0287(2) 0.9838(4) 0.4039(3) 0.0319(13) Uani 1 1 d .
O1W O 0.0000 0.1373(11) 0.2500 0.142(5) Uani 1 2 d S
O5 O 0.10933(17) -0.3729(3) 0.6172(2) 0.0308(10) Uani 1 1 d .
O6 O 0.18690(17) -0.4579(3) 0.6442(2) 0.0299(10) Uani 1 1 d .
O7 O 0.10919(17) 1.3916(3) 0.6297(2) 0.0321(10) Uani 1 1 d .
O8 O 0.17645(19) 1.2883(4) 0.6479(2) 0.0427(12) Uani 1 1 d .
C1 C 0.1252(3) 0.3079(5) 0.2665(3) 0.0371(16) Uani 1 1 d .
C2 C 0.1578(3) 0.2474(5) 0.3215(3) 0.0352(16) Uani 1 1 d .
C3 C 0.1410(3) 0.1553(5) 0.3326(4) 0.0441(18) Uani 1 1 d .
H3 H 0.1076 0.1305 0.3065 0.053 Uiso 1 1 calc R
C4 C 0.1721(3) 0.0976(6) 0.3814(4) 0.048(2) Uani 1 1 d .
H4 H 0.1604 0.0332 0.3884 0.058 Uiso 1 1 calc R
C5 C 0.2205(3) 0.1342(5) 0.4203(3) 0.0338(16) Uani 1 1 d .
C6 C 0.2349(3) 0.2310(5) 0.4116(3) 0.0364(16) Uani 1 1 d .
H6 H 0.2661 0.2588 0.4406 0.044 Uiso 1 1 calc R
C7 C 0.2052(3) 0.2874(5) 0.3621(3) 0.0388(17) Uani 1 1 d .
H7 H 0.2165 0.3523 0.3556 0.047 Uiso 1 1 calc R
C8 C 0.2556(3) 0.0701(5) 0.4689(3) 0.0314(15) Uani 1 1 d .
O1 O 0.14793(19) 0.3809(3) 0.2504(2) 0.0375(11) Uani 1 1 d .
O2 O 0.07775(19) 0.2851(4) 0.2390(2) 0.0453(13) Uani 1 1 d .
O3 O 0.07419(17) 0.5376(3) 0.2407(2) 0.0304(10) Uani 1 1 d .
O4 O 0.15057(17) 0.6252(3) 0.2615(2) 0.0332(11) Uani 1 1 d .
Cu1 Cu 0.17457(3) 0.56076(5) 0.19815(4) 0.0267(2) Uani 1 1 d .
Cu2 Cu 0.08435(3) 0.43035(6) 0.18398(4) 0.0323(3) Uani 1 1 d .

loop_
_atom_site_aniso_label
_atom_site_aniso_U_11
_atom_site_aniso_U_22
_atom_site_aniso_U_33
_atom_site_aniso_U_23
_atom_site_aniso_U_13
_atom_site_aniso_U_12
C9 0.030(4) 0.040(4) 0.027(4) 0.007(3) 0.005(3) -0.011(3)
C10 0.026(3) 0.036(3) 0.027(4) 0.004(3) 0.006(3) -0.010(3)
C11 0.024(3) 0.038(4) 0.032(4) 0.014(3) 0.003(3) -0.004(3)
C12 0.023(3) 0.034(4) 0.031(4) 0.007(3) 0.004(3) -0.008(3)
C13 0.029(4) 0.031(3) 0.033(4) 0.005(3) 0.010(3) -0.006(3)
C14 0.028(4) 0.033(4) 0.038(4) 0.011(3) 0.009(3) 0.004(3)
C15 0.018(3) 0.036(4) 0.036(4) 0.003(3) 0.006(3) 0.001(3)
C16 0.024(3) 0.024(3) 0.030(4) 0.000(3) 0.009(3) -0.008(3)
C17 0.031(4) 0.034(4) 0.040(4) 0.013(3) 0.005(3) -0.003(3)
C18 0.017(3) 0.049(4) 0.049(5) 0.016(4) 0.000(3) -0.001(3)
C19 0.027(3) 0.028(3) 0.024(3) -0.006(3) 0.006(3) -0.012(3)
C20 0.0289(17) 0.088(3) 0.074(3) -0.041(2) 0.0031(17) 0.0001(16)
C21 0.0289(17) 0.088(3) 0.074(3) -0.041(2) 0.0031(17) 0.0001(16)
C22 0.0289(17) 0.088(3) 0.074(3) -0.041(2) 0.0031(17) 0.0001(16)
C23 0.0289(17) 0.088(3) 0.074(3) -0.041(2) 0.0031(17) 0.0001(16)
C24 0.0289(17) 0.088(3) 0.074(3) -0.041(2) 0.0031(17) 0.0001(16)
C25 0.024(3) 0.038(4) 0.022(3) 0.008(3) 0.006(3) 0.010(3)
C26 0.023(3) 0.031(3) 0.031(4) 0.000(3) 0.006(3) 0.008(3)
C27 0.015(3) 0.046(4) 0.029(4) 0.000(3) 0.007(3) 0.001(3)
C28 0.028(4) 0.033(4) 0.041(4) 0.000(3) 0.008(3) 0.001(3)
C29 0.025(3) 0.047(4) 0.023(3) -0.009(3) 0.004(3) 0.005(3)
C30 0.027(3) 0.039(4) 0.030(4) -0.009(3) 0.011(3) 0.002(3)
C31 0.027(3) 0.035(4) 0.031(4) -0.001(3) 0.010(3) 0.002(3)
C32 0.026(3) 0.034(3) 0.030(4) -0.011(3) 0.008(3) -0.002(3)
C33 0.031(4) 0.022(3) 0.035(4) -0.011(3) 0.005(3) -0.003(3)
C34 0.023(3) 0.033(3) 0.032(4) -0.004(3) 0.004(3) -0.001(3)
C35 0.029(4) 0.027(3) 0.034(4) -0.008(3) 0.009(3) -0.001(3)
C36 0.030(4) 0.035(4) 0.027(4) -0.006(3) 0.005(3) -0.009(3)
C37 0.027(3) 0.033(3) 0.029(4) -0.010(3) 0.005(3) -0.006(3)
C38 0.028(4) 0.047(4) 0.054(5) -0.022(4) 0.001(3) 0.000(3)
C39 0.042(4) 0.036(4) 0.053(5) -0.018(3) 0.018(4) -0.006(3)
C40 0.024(3) 0.037(4) 0.029(4) -0.003(3) 0.010(3) -0.013(3)
C41 0.030(4) 0.041(4) 0.044(4) -0.010(3) 0.007(3) -0.004(3)
C42 0.034(4) 0.033(4) 0.046(4) -0.011(3) 0.010(3) -0.002(3)
C43 0.027(4) 0.031(3) 0.040(4) -0.002(3) 0.016(3) -0.008(3)
C44 0.029(3) 0.032(3) 0.025(3) -0.004(3) 0.006(3) -0.001(3)
C45 0.034(4) 0.027(3) 0.041(4) -0.005(3) 0.009(3) -0.003(3)
C46 0.034(4) 0.021(3) 0.045(4) -0.006(3) 0.008(3) 0.004(3)
C47 0.028(4) 0.027(3) 0.040(4) -0.002(3) 0.003(3) -0.001(3)
C48 0.030(4) 0.022(3) 0.037(4) 0.001(3) 0.000(3) 0.005(3)
N1 0.0289(17) 0.088(3) 0.074(3) -0.041(2) 0.0031(17) 0.0001(16)
N2 0.022(3) 0.032(3) 0.033(3) 0.007(2) 0.005(2) -0.003(2)
N3 0.027(3) 0.029(3) 0.033(3) -0.004(2) 0.007(2) 0.008(2)
N4 0.027(3) 0.032(3) 0.036(3) -0.007(2) 0.009(3) 0.001(2)
O1W 0.090(10) 0.119(11) 0.216(16) 0.000 0.047(10) 0.000
O5 0.022(2) 0.035(2) 0.039(3) 0.005(2) 0.014(2) -0.0051(19)
O6 0.025(2) 0.033(2) 0.031(2) 0.0060(19) 0.007(2) -0.0080(19)
O7 0.028(2) 0.032(2) 0.035(3) -0.004(2) 0.007(2) -0.005(2)
O8 0.026(3) 0.044(3) 0.051(3) -0.013(2) 0.000(2) -0.001(2)
C1 0.029(4) 0.040(4) 0.043(4) 0.007(3) 0.013(3) 0.004(3)
C2 0.025(3) 0.045(4) 0.031(4) 0.008(3) 0.004(3) 0.006(3)
C3 0.036(4) 0.044(4) 0.044(5) 0.007(3) 0.000(3) -0.006(3)
C4 0.037(4) 0.045(4) 0.050(5) 0.014(4) -0.004(4) -0.011(4)
C5 0.022(3) 0.043(4) 0.033(4) 0.011(3) 0.004(3) -0.005(3)
C6 0.031(4) 0.043(4) 0.032(4) 0.011(3) 0.006(3) -0.002(3)
C7 0.033(4) 0.035(4) 0.048(4) 0.008(3) 0.013(3) 0.002(3)
C8 0.025(3) 0.039(4) 0.027(4) 0.008(3) 0.003(3) -0.004(3)
O1 0.033(3) 0.036(3) 0.040(3) 0.010(2) 0.007(2) 0.005(2)
O2 0.027(3) 0.053(3) 0.047(3) 0.018(2) -0.002(2) 0.002(2)
O3 0.029(2) 0.032(2) 0.033(3) -0.0052(19) 0.014(2) 0.004(2)
O4 0.023(2) 0.046(3) 0.031(3) -0.006(2) 0.009(2) 0.006(2)
Cu1 0.0200(4) 0.0260(4) 0.0327(5) -0.0028(3) 0.0063(3) 0.0041(3)
Cu2 0.0220(4) 0.0388(5) 0.0338(5) -0.0038(3) 0.0055(4) 0.0053(3)

loop_
_atom_type_symbol
_atom_type_description
_atom_type_scat_dispersion_real
_atom_type_scat_dispersion_imag
_atom_type_scat_source
C C 0.0033 0.0016 'International Tables Vol C Tables 4.2.6.8 and 6.1.1.4'
H H 0.0000 0.0000 'International Tables Vol C Tables 4.2.6.8 and 6.1.1.4'
N N 0.0061 0.0033 'International Tables Vol C Tables 4.2.6.8 and 6.1.1.4'
O O 0.0106 0.0060 'International Tables Vol C Tables 4.2.6.8 and 6.1.1.4'
Cu Cu 0.3201 1.2651 'International Tables Vol C Tables 4.2.6.8 and 6.1.1.4'

loop_
_geom_angle_atom_site_label_1
_geom_angle_atom_site_label_2
_geom_angle_atom_site_label_3
_geom_angle
_geom_angle_site_symmetry_1
_geom_angle_site_symmetry_3
C10 C9 C8 120.0(6) . .
C10 C9 H9 120.0 . .
C8 C9 H9 120.0 . .
C9 C10 C11 118.0(6) . .
C9 C10 C20 122.8(7) . .
C11 C10 C20 119.1(7) . .
C12 C11 C10 119.1(6) . .
C12 C11 H11 120.5 . .
C10 C11 H11 120.5 . .
N2 C12 C11 122.4(6) . .
N2 C12 C13 116.4(6) . .
C11 C12 C13 121.1(6) . .
C18 C13 C14 117.4(6) . .
C18 C13 C12 121.3(6) . .
C14 C13 C12 121.2(6) . .
C15 C14 C13 120.2(6) . .
C15 C14 H14 119.9 . .
C13 C14 H14 119.9 . .
C16 C15 C14 121.0(6) . .
C16 C15 H15 119.5 . .
C14 C15 H15 119.5 . .
C15 C16 C17 118.8(6) . .
C15 C16 C19 122.3(6) . .
C17 C16 C19 118.7(6) . .
C18 C17 C16 120.1(6) . .
C18 C17 H17 119.9 . .
C16 C17 H17 119.9 . .
C17 C18 C13 122.3(6) . .
C17 C18 H18 118.8 . .
C13 C18 H18 118.8 . .
O5 C19 O6 126.6(6) . .
O5 C19 C16 118.3(6) . .
O6 C19 C16 115.1(5) . .
C21 C20 C24 115.1(8) . .
C21 C20 C10 125.2(8) . .
C24 C20 C10 119.7(8) . .
C20 C21 C22 120.8(8) . .
C20 C21 H21 119.6 . .
C22 C21 H21 119.6 . .
N1 C22 C21 123.6(8) . .
N1 C22 H22 118.2 . .
C21 C22 H22 118.2 . .
N1 C23 C24 125.8(8) . .
N1 C23 H23 117.1 . .
C24 C23 H23 117.1 . .
C20 C24 C23 118.8(8) . .
C20 C24 H24 120.6 . .
C23 C24 H24 120.6 . .
O4 C25 O3 125.8(6) . .
O4 C25 C26 116.6(6) . .
O3 C25 C26 117.5(6) . .
C31 C26 C27 118.7(6) . .
C31 C26 C25 119.5(6) . .
C27 C26 C25 121.4(6) . .
C28 C27 C26 120.8(6) . .
C28 C27 H27 119.6 . .
C26 C27 H27 119.6 . .
C27 C28 C29 120.3(6) . .
C27 C28 H28 119.8 . .
C29 C28 H28 119.8 . .
C30 C29 C28 118.8(6) . .
C30 C29 C32 120.7(6) . .
C28 C29 C32 120.4(6) . .
C29 C30 C31 121.0(6) . .
C29 C30 H30 119.5 . .
C31 C30 H30 119.5 . .
C26 C31 C30 120.3(6) . .
C26 C31 H31 119.9 . .
C30 C31 H31 119.9 . .
N4 C32 C33 122.1(6) . .
N4 C32 C29 116.6(6) . .
C33 C32 C29 121.2(6) . .
C32 C33 C34 120.3(6) . .
C32 C33 H33 119.9 . .
C34 C33 H33 119.9 . .
C35 C34 C33 117.1(6) . .
C35 C34 C44 121.3(6) . .
C33 C34 C44 121.6(6) . .
C36 C35 C34 120.2(6) . .
C36 C35 H35 119.9 . .
C34 C35 H35 119.9 . .
N4 C36 C35 122.3(6) . .
N4 C36 C37 115.9(6) . .
C35 C36 C37 121.7(6) . .
C38 C37 C42 117.9(6) . .
C38 C37 C36 121.8(6) . .
C42 C37 C36 120.3(6) . .
C37 C38 C39 120.4(7) . .
C37 C38 H38 119.8 . .
C39 C38 H38 119.8 . .
C38 C39 C40 121.0(7) . .
C38 C39 H39 119.5 . .
C40 C39 H39 119.5 . .
C41 C40 C39 118.4(6) . .
C41 C40 C43 120.9(6) . .
C39 C40 C43 120.7(6) . .
C40 C41 C42 121.1(7) . .
C40 C41 H41 119.5 . .
C42 C41 H41 119.5 . .
C41 C42 C37 121.2(6) . .
C41 C42 H42 119.4 . .
C37 C42 H42 119.4 . .
O8 C43 O7 122.5(6) . .
O8 C43 C40 119.6(6) . .
O7 C43 C40 118.0(6) . .
O8 C43 Cu1 68.6(4) . 6_576
O7 C43 Cu1 53.9(3) . 6_576
C40 C43 Cu1 171.4(5) . 6_576
C45 C44 C48 116.6(6) . .
C45 C44 C34 122.7(6) . .
C48 C44 C34 120.6(6) . .
C46 C45 C44 120.5(6) . .
C46 C45 H45 119.8 . .
C44 C45 H45 119.8 . .
N3 C46 C45 123.5(6) . .
N3 C46 H46 118.3 . .
C45 C46 H46 118.3 . .
N3 C47 C48 123.4(6) . .
N3 C47 H47 118.3 . .
C48 C47 H47 118.3 . .
C47 C48 C44 119.6(6) . .
C47 C48 H48 120.2 . .
C44 C48 H48 120.2 . .
C23 N1 C22 115.3(7) . .
C23 N1 Cu2 122.0(6) . 8_556
C22 N1 Cu2 122.6(6) . 8_556
C12 N2 C8 118.3(5) . .
C46 N3 C47 116.5(6) . .
C46 N3 Cu1 121.2(4) . 3_455
C47 N3 Cu1 122.0(4) . 3_455
C36 N4 C32 118.0(6) . .
C19 O5 Cu2 119.3(4) . 6_556
C19 O6 Cu1 129.1(4) . 6_556
C43 O7 Cu1 96.0(4) . 6_576
C43 O8 Cu1 81.8(4) . 6_576
O2 C1 O1 122.7(6) . .
O2 C1 C2 119.8(6) . .
O1 C1 C2 117.5(6) . .
O2 C1 Cu2 70.0(4) . .
O1 C1 Cu2 52.7(3) . .
C2 C1 Cu2 169.6(5) . .
C3 C2 C7 120.1(6) . .
C3 C2 C1 120.8(6) . .
C7 C2 C1 119.2(6) . .
C2 C3 C4 120.8(7) . .
C2 C3 H3 119.6 . .
C4 C3 H3 119.6 . .
C3 C4 C5 119.7(7) . .
C3 C4 H4 120.1 . .
C5 C4 H4 120.1 . .
C4 C5 C6 118.7(6) . .
C4 C5 C8 119.7(6) . .
C6 C5 C8 121.5(6) . .
C7 C6 C5 121.7(7) . .
C7 C6 H6 119.2 . .
C5 C6 H6 119.2 . .
C6 C7 C2 118.6(7) . .
C6 C7 H7 120.7 . .
C2 C7 H7 120.7 . .
N2 C8 C9 122.1(6) . .
N2 C8 C5 116.4(6) . .
C9 C8 C5 121.5(6) . .
C1 O1 Cu2 96.8(4) . .
C1 O2 Cu2 80.1(4) . .
C25 O3 Cu2 130.1(4) . .
C25 O4 Cu1 121.1(4) . .
O4 Cu1 O6 160.1(2) . 6
O4 Cu1 N3 94.1(2) . 3_545
O6 Cu1 N3 89.00(19) 6 3_545
O4 Cu1 O7 91.46(18) . 6_575
O6 Cu1 O7 91.02(18) 6 6_575
N3 Cu1 O7 163.5(2) 3_545 6_575
O4 Cu1 O8 91.51(19) . 6_575
O6 Cu1 O8 106.73(19) 6 6_575
N3 Cu1 O8 104.7(2) 3_545 6_575
O7 Cu1 O8 59.63(17) 6_575 6_575
O4 Cu1 C43 92.3(2) . 6_575
O6 Cu1 C43 99.6(2) 6 6_575
N3 Cu1 C43 134.0(2) 3_545 6_575
O7 Cu1 C43 30.06(19) 6_575 6_575
O8 Cu1 C43 29.59(18) 6_575 6_575
O4 Cu1 Cu2 84.89(14) . .
O6 Cu1 Cu2 77.62(14) 6 .
N3 Cu1 Cu2 127.16(16) 3_545 .
O7 Cu1 Cu2 68.79(13) 6_575 .
O8 Cu1 Cu2 128.18(12) 6_575 .
C43 Cu1 Cu2 98.78(16) 6_575 .
N1 Cu2 O5 92.8(3) 8_455 6
N1 Cu2 O1 157.5(2) 8_455 .
O5 Cu2 O1 92.39(19) 6 .
N1 Cu2 O3 93.7(3) 8_455 .
O5 Cu2 O3 155.57(19) 6 .
O1 Cu2 O3 90.58(19) . .
N1 Cu2 O2 97.3(2) 8_455 .
O5 Cu2 O2 99.81(19) 6 .
O1 Cu2 O2 60.27(18) . .
O3 Cu2 O2 102.70(19) . .
N1 Cu2 C1 127.0(3) 8_455 .
O5 Cu2 C1 98.1(2) 6 .
O1 Cu2 C1 30.5(2) . .
O3 Cu2 C1 96.7(2) . .
O2 Cu2 C1 29.81(19) . .
N1 Cu2 Cu1 132.7(2) 8_455 .
O5 Cu2 Cu1 82.42(13) 6 .
O1 Cu2 Cu1 69.68(14) . .
O3 Cu2 Cu1 75.91(13) . .
O2 Cu2 Cu1 129.94(12) . .
C1 Cu2 Cu1 100.14(17) . .

loop_
_geom_bond_atom_site_label_1
_geom_bond_atom_site_label_2
_geom_bond_distance
_geom_bond_site_symmetry_2
C9 C10 1.371(9) .
C9 C8 1.386(9) .
C9 H9 0.9500 .
C10 C11 1.402(9) .
C10 C20 1.489(10) .
C11 C12 1.390(9) .
C11 H11 0.9500 .
C12 N2 1.337(8) .
C12 C13 1.482(8) .
C13 C18 1.390(9) .
C13 C14 1.402(9) .
C14 C15 1.388(9) .
C14 H14 0.9500 .
C15 C16 1.374(9) .
C15 H15 0.9500 .
C16 C17 1.398(9) .
C16 C19 1.502(8) .
C17 C18 1.356(9) .
C17 H17 0.9500 .
C18 H18 0.9500 .
C19 O5 1.251(7) .
C19 O6 1.264(8) .
C20 C21 1.340(11) .
C20 C24 1.341(11) .
C21 C22 1.373(11) .
C21 H21 0.9500 .
C22 N1 1.286(10) .
C22 H22 0.9500 .
C23 N1 1.253(10) .
C23 C24 1.387(10) .
C23 H23 0.9500 .
C24 H24 0.9500 .
C25 O4 1.258(7) .
C25 O3 1.263(8) .
C25 C26 1.504(9) .
C26 C31 1.380(9) .
C26 C27 1.391(9) .
C27 C28 1.380(9) .
C27 H27 0.9500 .
C28 C29 1.393(9) .
C28 H28 0.9500 .
C29 C30 1.372(9) .
C29 C32 1.491(9) .
C30 C31 1.392(9) .
C30 H30 0.9500 .
C31 H31 0.9500 .
C32 N4 1.346(8) .
C32 C33 1.382(9) .
C33 C34 1.386(9) .
C33 H33 0.9500 .
C34 C35 1.382(9) .
C34 C44 1.488(9) .
C35 C36 1.382(9) .
C35 H35 0.9500 .
C36 N4 1.341(8) .
C36 C37 1.484(8) .
C37 C38 1.387(9) .
C37 C42 1.391(9) .
C38 C39 1.390(9) .
C38 H38 0.9500 .
C39 C40 1.390(10) .
C39 H39 0.9500 .
C40 C41 1.366(9) .
C40 C43 1.505(9) .
C41 C42 1.384(9) .
C41 H41 0.9500 .
C42 H42 0.9500 .
C43 O8 1.239(8) .
C43 O7 1.251(8) .
C43 Cu1 2.484(6) 6_576
C44 C45 1.383(9) .
C44 C48 1.399(9) .
C45 C46 1.363(9) .
C45 H45 0.9500 .
C46 N3 1.342(8) .
C46 H46 0.9500 .
C47 N3 1.346(8) .
C47 C48 1.370(9) .
C47 H47 0.9500 .
C48 H48 0.9500 .
N1 Cu2 1.969(7) 8_556
N2 C8 1.351(8) .
N3 Cu1 1.993(5) 3_455
O5 Cu2 1.975(4) 6_556
O6 Cu1 1.936(4) 6_556
O7 Cu1 2.019(4) 6_576
O8 Cu1 2.336(5) 6_576
C1 O2 1.244(8) .
C1 O1 1.260(8) .
C1 C2 1.505(9) .
C1 Cu2 2.465(7) .
C2 C3 1.367(10) .
C2 C7 1.401(10) .
C3 C4 1.385(10) .
C3 H3 0.9500 .
C4 C5 1.388(9) .
C4 H4 0.9500 .
C5 C6 1.388(9) .
C5 C8 1.471(9) .
C6 C7 1.372(9) .
C6 H6 0.9500 .
C7 H7 0.9500 .
O1 Cu2 1.976(4) .
O2 Cu2 2.352(5) .
O3 Cu2 2.000(4) .
O4 Cu1 1.935(4) .
Cu1 O6 1.936(4) 6
Cu1 N3 1.993(5) 3_545
Cu1 O7 2.019(4) 6_575
Cu1 O8 2.336(5) 6_575
Cu1 C43 2.484(6) 6_575
Cu1 Cu2 2.8840(11) .
Cu2 N1 1.969(7) 8_455
Cu2 O5 1.975(4) 6

loop_
_geom_torsion_atom_site_label_1
_geom_torsion_atom_site_label_2
_geom_torsion_atom_site_label_3
_geom_torsion_atom_site_label_4
_geom_torsion
_geom_torsion_site_symmetry_1
_geom_torsion_site_symmetry_4
C8 C9 C10 C11 0.0(10) . .
C8 C9 C10 C20 -178.1(7) . .
C9 C10 C11 C12 0.3(10) . .
C20 C10 C11 C12 178.5(7) . .
C10 C11 C12 N2 -1.1(11) . .
C10 C11 C12 C13 -179.1(6) . .
N2 C12 C13 C18 172.1(7) . .
C11 C12 C13 C18 -9.8(11) . .
N2 C12 C13 C14 -6.4(10) . .
C11 C12 C13 C14 171.7(7) . .
C18 C13 C14 C15 3.8(10) . .
C12 C13 C14 C15 -177.7(6) . .
C13 C14 C15 C16 -0.9(10) . .
C14 C15 C16 C17 -2.3(10) . .
C14 C15 C16 C19 171.7(6) . .
C15 C16 C17 C18 2.5(10) . .
C19 C16 C17 C18 -171.7(7) . .
C16 C17 C18 C13 0.5(12) . .
C14 C13 C18 C17 -3.6(11) . .
C12 C13 C18 C17 177.8(7) . .
C15 C16 C19 O5 -14.2(9) . .
C17 C16 C19 O5 159.8(6) . .
C15 C16 C19 O6 167.8(6) . .
C17 C16 C19 O6 -18.2(8) . .
C9 C10 C20 C21 -103.0(12) . .
C11 C10 C20 C21 78.9(13) . .
C9 C10 C20 C24 75.6(13) . .
C11 C10 C20 C24 -102.5(11) . .
C24 C20 C21 C22 6.2(17) . .
C10 C20 C21 C22 -175.1(10) . .
C20 C21 C22 N1 0.6(18) . .
C21 C20 C24 C23 -8.1(17) . .
C10 C20 C24 C23 173.1(9) . .
N1 C23 C24 C20 3.9(19) . .
O4 C25 C26 C31 -170.2(6) . .
O3 C25 C26 C31 13.7(9) . .
O4 C25 C26 C27 16.9(9) . .
O3 C25 C26 C27 -159.1(6) . .
C31 C26 C27 C28 -4.0(10) . .
C25 C26 C27 C28 168.9(6) . .
C26 C27 C28 C29 0.9(10) . .
C27 C28 C29 C30 2.3(10) . .
C27 C28 C29 C32 -173.3(6) . .
C28 C29 C30 C31 -2.3(10) . .
C32 C29 C30 C31 173.3(6) . .
C27 C26 C31 C30 3.9(9) . .
C25 C26 C31 C30 -169.1(6) . .
C29 C30 C31 C26 -0.8(10) . .
C30 C29 C32 N4 141.6(7) . .
C28 C29 C32 N4 -42.9(9) . .
C30 C29 C32 C33 -41.0(10) . .
C28 C29 C32 C33 134.5(7) . .
N4 C32 C33 C34 0.4(11) . .
C29 C32 C33 C34 -176.9(6) . .
C32 C33 C34 C35 -0.7(10) . .
C32 C33 C34 C44 177.2(6) . .
C33 C34 C35 C36 -0.5(10) . .
C44 C34 C35 C36 -178.4(6) . .
C34 C35 C36 N4 2.0(11) . .
C34 C35 C36 C37 -176.2(6) . .
N4 C36 C37 C38 172.9(7) . .
C35 C36 C37 C38 -8.8(11) . .
N4 C36 C37 C42 -8.2(10) . .
C35 C36 C37 C42 170.1(7) . .
C42 C37 C38 C39 -1.6(11) . .
C36 C37 C38 C39 177.3(7) . .
C37 C38 C39 C40 -0.9(12) . .
C38 C39 C40 C41 2.8(11) . .
C38 C39 C40 C43 -177.9(7) . .
C39 C40 C41 C42 -2.1(11) . .
C43 C40 C41 C42 178.5(6) . .
C40 C41 C42 C37 -0.4(11) . .
C38 C37 C42 C41 2.3(11) . .
C36 C37 C42 C41 -176.6(7) . .
C41 C40 C43 O8 -0.9(10) . .
C39 C40 C43 O8 179.8(7) . .
C41 C40 C43 O7 177.9(6) . .
C39 C40 C43 O7 -1.5(9) . .
C41 C40 C43 Cu1 158(3) . 6_576
C39 C40 C43 Cu1 -21(3) . 6_576
C35 C34 C44 C45 29.4(10) . .
C33 C34 C44 C45 -148.4(7) . .
C35 C34 C44 C48 -154.0(7) . .
C33 C34 C44 C48 28.2(10) . .
C48 C44 C45 C46 0.0(10) . .
C34 C44 C45 C46 176.7(7) . .
C44 C45 C46 N3 -0.9(11) . .
N3 C47 C48 C44 2.5(11) . .
C45 C44 C48 C47 -0.7(10) . .
C34 C44 C48 C47 -177.6(6) . .
C24 C23 N1 C22 3.0(17) . .
C24 C23 N1 Cu2 -172.6(9) . 8_556
C21 C22 N1 C23 -5.2(17) . .
C21 C22 N1 Cu2 170.3(9) . 8_556
C11 C12 N2 C8 1.5(10) . .
C13 C12 N2 C8 179.6(6) . .
C45 C46 N3 C47 2.5(10) . .
C45 C46 N3 Cu1 -170.4(5) . 3_455
C48 C47 N3 C46 -3.3(10) . .
C48 C47 N3 Cu1 169.5(5) . 3_455
C35 C36 N4 C32 -2.3(10) . .
C37 C36 N4 C32 176.0(6) . .
C33 C32 N4 C36 1.1(10) . .
C29 C32 N4 C36 178.5(6) . .
O6 C19 O5 Cu2 25.5(8) . 6_556
C16 C19 O5 Cu2 -152.2(4) . 6_556
O5 C19 O6 Cu1 -8.2(9) . 6_556
C16 C19 O6 Cu1 169.6(4) . 6_556
O8 C43 O7 Cu1 2.3(7) . 6_576
C40 C43 O7 Cu1 -176.4(5) . 6_576
O7 C43 O8 Cu1 -2.0(6) . 6_576
C40 C43 O8 Cu1 176.7(6) . 6_576
O2 C1 C2 C3 15.8(11) . .
O1 C1 C2 C3 -164.4(7) . .
Cu2 C1 C2 C3 177(2) . .
O2 C1 C2 C7 -162.8(7) . .
O1 C1 C2 C7 16.9(10) . .
Cu2 C1 C2 C7 -2(3) . .
C7 C2 C3 C4 -4.4(12) . .
C1 C2 C3 C4 177.0(7) . .
C2 C3 C4 C5 1.1(13) . .
C3 C4 C5 C6 4.3(12) . .
C3 C4 C5 C8 -175.1(7) . .
C4 C5 C6 C7 -6.5(11) . .
C8 C5 C6 C7 172.9(7) . .
C5 C6 C7 C2 3.2(11) . .
C3 C2 C7 C6 2.2(11) . .
C1 C2 C7 C6 -179.1(7) . .
C12 N2 C8 C9 -1.3(10) . .
C12 N2 C8 C5 176.9(6) . .
C10 C9 C8 N2 0.5(11) . .
C10 C9 C8 C5 -177.6(6) . .
C4 C5 C8 N2 -21.9(10) . .
C6 C5 C8 N2 158.8(7) . .
C4 C5 C8 C9 156.4(7) . .
C6 C5 C8 C9 -23.0(11) . .
O2 C1 O1 Cu2 3.9(8) . .
C2 C1 O1 Cu2 -175.9(5) . .
O1 C1 O2 Cu2 -3.3(7) . .
C2 C1 O2 Cu2 176.5(6) . .
O4 C25 O3 Cu2 -2.9(9) . .
C26 C25 O3 Cu2 172.8(4) . .
O3 C25 O4 Cu1 15.8(9) . .
C26 C25 O4 Cu1 -159.9(4) . .
C25 O4 Cu1 O6 -43.3(8) . 6
C25 O4 Cu1 N3 -141.7(5) . 3_545
C25 O4 Cu1 O7 53.8(5) . 6_575
C25 O4 Cu1 O8 113.4(5) . 6_575
C25 O4 Cu1 C43 83.9(5) . 6_575
C25 O4 Cu1 Cu2 -14.8(5) . .
C1 O1 Cu2 N1 1.3(10) . 8_455
C1 O1 Cu2 O5 -101.9(4) . 6
C1 O1 Cu2 O3 102.3(4) . .
C1 O1 Cu2 O2 -2.0(4) . .
C1 O1 Cu2 Cu1 177.1(4) . .
C25 O3 Cu2 N1 -139.6(6) . 8_455
C25 O3 Cu2 O5 -34.6(8) . 6
C25 O3 Cu2 O1 62.5(5) . .
C25 O3 Cu2 O2 122.1(5) . .
C25 O3 Cu2 C1 92.4(5) . .
C25 O3 Cu2 Cu1 -6.4(5) . .
C1 O2 Cu2 N1 -176.7(5) . 8_455
C1 O2 Cu2 O5 89.2(4) . 6
C1 O2 Cu2 O1 2.0(4) . .
C1 O2 Cu2 O3 -81.3(4) . .
C1 O2 Cu2 Cu1 0.9(5) . .
O2 C1 Cu2 N1 4.1(6) . 8_455
O1 C1 Cu2 N1 -179.4(5) . 8_455
C2 C1 Cu2 N1 -159(3) . 8_455
O2 C1 Cu2 O5 -95.6(4) . 6
O1 C1 Cu2 O5 80.9(4) . 6
C2 C1 Cu2 O5 102(3) . 6
O2 C1 Cu2 O1 -176.5(7) . .
C2 C1 Cu2 O1 21(3) . .
O2 C1 Cu2 O3 103.9(4) . .
O1 C1 Cu2 O3 -79.6(4) . .
C2 C1 Cu2 O3 -59(3) . .
O1 C1 Cu2 O2 176.5(7) . .
C2 C1 Cu2 O2 -163(3) . .
O2 C1 Cu2 Cu1 -179.3(4) . .
O1 C1 Cu2 Cu1 -2.8(4) . .
C2 C1 Cu2 Cu1 18(3) . .
O4 Cu1 Cu2 N1 90.6(4) . 8_455
O6 Cu1 Cu2 N1 -98.9(4) 6 8_455
N3 Cu1 Cu2 N1 -178.1(4) 3_545 8_455
O7 Cu1 Cu2 N1 -2.9(4) 6_575 8_455
O8 Cu1 Cu2 N1 2.7(4) 6_575 8_455
C43 Cu1 Cu2 N1 -0.9(4) 6_575 8_455
O4 Cu1 Cu2 O5 177.41(18) . 6
O6 Cu1 Cu2 O5 -12.17(18) 6 6
N3 Cu1 Cu2 O5 -91.3(2) 3_545 6
O7 Cu1 Cu2 O5 83.84(19) 6_575 6
O8 Cu1 Cu2 O5 89.5(2) 6_575 6
C43 Cu1 Cu2 O5 85.8(2) 6_575 6
O4 Cu1 Cu2 O1 -87.2(2) . .
O6 Cu1 Cu2 O1 83.2(2) 6 .
N3 Cu1 Cu2 O1 4.1(2) 3_545 .
O7 Cu1 Cu2 O1 179.2(2) 6_575 .
O8 Cu1 Cu2 O1 -175.1(2) 6_575 .
C43 Cu1 Cu2 O1 -178.8(2) 6_575 .
O4 Cu1 Cu2 O3 8.78(19) . .
O6 Cu1 Cu2 O3 179.20(18) 6 .
N3 Cu1 Cu2 O3 100.1(2) 3_545 .
O7 Cu1 Cu2 O3 -84.79(19) 6_575 .
O8 Cu1 Cu2 O3 -79.1(2) 6_575 .
C43 Cu1 Cu2 O3 -82.8(2) 6_575 .
O4 Cu1 Cu2 O2 -86.1(2) . .
O6 Cu1 Cu2 O2 84.3(2) 6 .
N3 Cu1 Cu2 O2 5.2(3) 3_545 .
O7 Cu1 Cu2 O2 -179.7(2) 6_575 .
O8 Cu1 Cu2 O2 -174.0(2) 6_575 .
C43 Cu1 Cu2 O2 -177.7(2) 6_575 .
O4 Cu1 Cu2 C1 -85.7(2) . .
O6 Cu1 Cu2 C1 84.7(2) 6 .
N3 Cu1 Cu2 C1 5.6(3) 3_545 .
O7 Cu1 Cu2 C1 -179.2(2) 6_575 .
O8 Cu1 Cu2 C1 -173.6(2) 6_575 .
C43 Cu1 Cu2 C1 -177.2(2) 6_575 .
